data_4027222
loop_
_publ_author_name
'Gilles Ulrich'
'Alexandre Haefele'
'Pascal Retailleau'
'Raymond Ziessel'

_publ_contact_author_address
;Laboratoire de Chimie Organique et Spectroscopies Avanc\'ees (LCOSA)
CNRS, Universit\'e Louis Pasteur, Ecole de Chimie, Polym\`eres, 
Mat\'eriaux de Strasbourg (ECPM)
25 rue Becquerel
67087 Strasbourg Cedex 02
France
;
_publ_contact_author_email 'gulrich@unistra.fr; ziessel@unistra.fr'
_publ_contact_author_fax 0390242635
_publ_contact_author_name
;
Gilles Ulrich
Raymond Ziessel
;
_publ_contact_author_phone 0390242689
_publ_section_title
;
 Carbonyl Derivatives of Boradiazaindacene via Catalytic CO Insertion
;
_journal_name_full 'Journal of Organic Chemistry'
_journal_page_first 5036
_journal_page_last 5048
_journal_paper_doi 10.1021/jo300477p
_journal_volume 77
_journal_year 2012
_chemical_formula_moiety 'C33 H35 B F2 N2 O4'
_chemical_formula_sum 'C33 H35 B F2 N2 O4'
_chemical_formula_weight 572.44
_chemical_name_systematic
; 
 ? 
;
_space_group_IT_number 2
_symmetry_cell_setting triclinic
_symmetry_space_group_name_Hall '-P 1'
_symmetry_space_group_name_H-M 'P -1'
_atom_sites_solution_hydrogens geom
_atom_sites_solution_primary direct
_atom_sites_solution_secondary difmap
_audit_creation_method SHELXL-97
_cell_angle_alpha 106.330(8)
_cell_angle_beta 96.692(5)
_cell_angle_gamma 92.331(5)
_cell_formula_units_Z 2
_cell_length_a 7.702(2)
_cell_length_b 11.706(3)
_cell_length_c 17.463(5)
_cell_measurement_reflns_used 6572
_cell_measurement_temperature 293(2)
_cell_measurement_theta_max 21.49
_cell_measurement_theta_min 1
_cell_volume 1496.2(7)
_computing_cell_refinement 'DENZO (Otwinowski & Minor, 1997) COLLECT (Hooft, 1998)'
_computing_data_collection 'DENZO (Otwinowski & Minor, 1997) COLLECT (Hooft, 1998)'
_computing_data_reduction 'HKL package (Otwinowski & Minor, 1997)'
_computing_molecular_graphics 'PLATON (Spek, 1980-2004)'
_computing_publication_material 'SHELXL-97 (Sheldrick, 1997)'
_computing_structure_refinement 'SHELXL-97 (Sheldrick, 1997)'
_computing_structure_solution 'SHELXS-97 (Sheldrick, 1990)'
_diffrn_ambient_temperature 293(2)
_diffrn_measured_fraction_theta_full .990
_diffrn_measured_fraction_theta_max .990
_diffrn_measurement_device_type 'Nonius kappa-CCD diffractometer'
_diffrn_measurement_method 'phi and omega scans'
_diffrn_radiation_monochromator graphite
_diffrn_radiation_source 'fine-focus sealed tube'
_diffrn_radiation_type MoK\a
_diffrn_radiation_wavelength 0.71069
_diffrn_reflns_av_R_equivalents 0.0557
_diffrn_reflns_av_sigmaI/netI 0.0776
_diffrn_reflns_limit_h_max 7
_diffrn_reflns_limit_h_min -7
_diffrn_reflns_limit_k_max 11
_diffrn_reflns_limit_k_min -11
_diffrn_reflns_limit_l_max 17
_diffrn_reflns_limit_l_min -17
_diffrn_reflns_number 8167
_diffrn_reflns_theta_full 21.39
_diffrn_reflns_theta_max 21.39
_diffrn_reflns_theta_min 1.23
_exptl_absorpt_coefficient_mu 0.091
_exptl_absorpt_correction_T_max 0.99
_exptl_absorpt_correction_T_min 0.93
_exptl_absorpt_correction_type multi-scan
_exptl_absorpt_process_details 'Scalepack (Minor & Otwinovski, 1997)'
_exptl_crystal_colour red
_exptl_crystal_density_diffrn 1.271
_exptl_crystal_description plate
_exptl_crystal_F_000 604
_exptl_crystal_size_max 0.25
_exptl_crystal_size_mid 0.13
_exptl_crystal_size_min 0.07
_refine_diff_density_max .327
_refine_diff_density_min -.218
_refine_diff_density_rms .052
_refine_ls_extinction_coef 0.048(5)
_refine_ls_extinction_expression Fc^*^=kFc[1+0.001xFc^2^\l^3^/sin(2\q)]^-1/4^
_refine_ls_extinction_method SHELXL
_refine_ls_goodness_of_fit_ref 1.148
_refine_ls_hydrogen_treatment constr
_refine_ls_matrix_type full
_refine_ls_number_parameters 506
_refine_ls_number_reflns 3336
_refine_ls_number_restraints 195
_refine_ls_restrained_S_all 1.125
_refine_ls_R_factor_all 0.1309
_refine_ls_R_factor_gt 0.0947
_refine_ls_shift/su_max 0.001
_refine_ls_shift/su_mean 0.000
_refine_ls_structure_factor_coef Fsqd
_refine_ls_weighting_details 'calc w=1/[\s^2^(Fo^2^)+(0.0526P)^2^+4.9885P] where P=(Fo^2^+2Fc^2^)/3'
_refine_ls_weighting_scheme calc
_refine_ls_wR_factor_gt 0.2305
_refine_ls_wR_factor_ref 0.2481
_reflns_number_gt 2285
_reflns_number_total 3336
_reflns_threshold_expression >2sigma(I)
_cod_data_source_file jo300477p_si_001_2.cif
_cod_data_source_block compound_1f
_cod_database_code 4027222

loop_
_symmetry_equiv_pos_as_xyz
'x, y, z'
'-x, -y, -z'

loop_
_atom_site_label
_atom_site_type_symbol
_atom_site_fract_x
_atom_site_fract_y
_atom_site_fract_z
_atom_site_U_iso_or_equiv
_atom_site_adp_type
_atom_site_occupancy
_atom_site_symmetry_multiplicity
_atom_site_calc_flag
_atom_site_refinement_flags
_atom_site_disorder_assembly
_atom_site_disorder_group
B1 B 1.2011(11) 0.0054(7) 0.5980(5) 0.053(2) Uani 1 1 d . . .
F1 F 1.1847(6) -0.0734(4) 0.5240(3) 0.0795(15) Uani 1 1 d . . .
F2 F 1.3685(5) 0.0094(4) 0.6371(3) 0.0733(14) Uani 1 1 d . . .
N1 N 1.0675(8) -0.0249(5) 0.6499(4) 0.0576(17) Uani 1 1 d . . .
N2 N 1.1654(7) 0.1335(5) 0.5918(3) 0.0532(16) Uani 1 1 d . . .
C4 C 1.0499(10) -0.1290(6) 0.6689(5) 0.066(2) Uani 1 1 d . . .
C3 C 0.9256(11) -0.1209(7) 0.7223(6) 0.072(2) Uani 1 1 d . . .
C2 C 0.8656(10) -0.0080(7) 0.7379(4) 0.059(2) Uani 1 1 d . . .
C1 C 0.9550(9) 0.0513(6) 0.6911(4) 0.054(2) Uani 1 1 d . . .
C5 C 1.2404(10) 0.1926(7) 0.5477(4) 0.057(2) Uani 1 1 d . . .
C6 C 1.1806(10) 0.3088(7) 0.5602(4) 0.059(2) Uani 1 1 d . . .
C7 C 1.0608(10) 0.3185(6) 0.6143(4) 0.057(2) Uani 1 1 d . . .
C8 C 1.0506(9) 0.2081(6) 0.6352(4) 0.0520(19) Uani 1 1 d . . .
C9 C 0.9469(9) 0.1673(6) 0.6831(4) 0.0492(18) Uani 1 1 d . . .
C10 C 0.7317(12) 0.0353(8) 0.7924(5) 0.085(3) Uani 1 1 d . . .
H101 H 0.7454 0.0009 0.8364 0.128 Uiso 1 1 calc R . .
H102 H 0.6164 0.0122 0.7629 0.128 Uiso 1 1 calc R . .
H103 H 0.7471 0.1208 0.8130 0.128 Uiso 1 1 calc R . .
C11 C 0.9603(11) 0.4267(7) 0.6421(5) 0.080(3) Uani 1 1 d . . .
H111 H 0.9698 0.4767 0.6074 0.121 Uiso 1 1 calc R . .
H112 H 1.0077 0.4705 0.6963 0.121 Uiso 1 1 calc R . .
H113 H 0.8391 0.4021 0.6405 0.121 Uiso 1 1 calc R . .
C12 C 0.8789(14) -0.2178(9) 0.7623(7) 0.105(3) Uani 1 1 d . . .
H12A H 0.9714 -0.2722 0.7588 0.126 Uiso 1 1 calc R . .
H12B H 0.8720 -0.1805 0.8189 0.126 Uiso 1 1 calc R . .
C13 C 0.7117(16) -0.2856(10) 0.7241(7) 0.126(4) Uani 1 1 d . . .
H131 H 0.6258 -0.2315 0.7160 0.189 Uiso 1 1 calc R . .
H132 H 0.6725 -0.3301 0.7583 0.189 Uiso 1 1 calc R . .
H133 H 0.7273 -0.3397 0.6732 0.189 Uiso 1 1 calc R . .
C14 C 1.2425(12) 0.4036(8) 0.5264(5) 0.077(3) Uani 1 1 d . . .
H14A H 1.1441 0.4478 0.5145 0.092 Uiso 1 1 calc R . .
H14B H 1.2871 0.3668 0.4762 0.092 Uiso 1 1 calc R . .
C15 C 1.3848(13) 0.4896(8) 0.5830(7) 0.101(3) Uani 1 1 d . . .
H151 H 1.3506 0.5142 0.6360 0.152 Uiso 1 1 calc R . .
H152 H 1.4020 0.5583 0.5642 0.152 Uiso 1 1 calc R . .
H153 H 1.4921 0.4509 0.5848 0.152 Uiso 1 1 calc R . .
C1B C 1.1568(12) -0.2310(7) 0.6350(6) 0.097(3) Uani 1 1 d . . .
H1B1 H 1.1367 -0.2934 0.6595 0.146 Uiso 1 1 calc R . .
H1B2 H 1.2789 -0.2039 0.6460 0.146 Uiso 1 1 calc R . .
H1B3 H 1.1231 -0.2611 0.5779 0.146 Uiso 1 1 calc R . .
C1C C 1.3683(11) 0.1400(7) 0.4915(5) 0.075(2) Uani 1 1 d . . .
H1C1 H 1.4600 0.1998 0.4945 0.113 Uiso 1 1 calc R . .
H1C2 H 1.3088 0.1123 0.4374 0.113 Uiso 1 1 calc R . .
H1C3 H 1.4180 0.0743 0.5065 0.113 Uiso 1 1 calc R . .
C1A C 0.8239(9) 0.2505(6) 0.7270(4) 0.0487(18) Uani 1 1 d . A .
C2A C 0.6506(10) 0.2370(6) 0.6982(4) 0.058(2) Uani 1 1 d . . .
H2A H 0.6081 0.1744 0.6528 0.070 Uiso 1 1 calc R . .
C3A C 0.5378(10) 0.3155(7) 0.7358(5) 0.071(2) Uani 1 1 d . A .
H3A H 0.4192 0.3058 0.7159 0.085 Uiso 1 1 calc R . .
C4A C 0.5994(9) 0.4080(6) 0.8025(5) 0.057(2) Uani 1 1 d D . .
C5A C 0.7721(11) 0.4194(7) 0.8336(5) 0.066(2) Uani 1 1 d . A .
H5A H 0.8133 0.4797 0.8804 0.079 Uiso 1 1 calc R . .
C6A C 0.8866(10) 0.3406(7) 0.7952(5) 0.064(2) Uani 1 1 d . . .
H6A H 1.0050 0.3489 0.8156 0.077 Uiso 1 1 calc R A .
C7A C 0.4713(16) 0.5010(12) 0.8267(10) 0.065(6) Uani 0.581(8) 1 d PDU A 1
O1A O 0.3271(13) 0.5042(10) 0.7960(7) 0.087(4) Uani 0.581(8) 1 d PDU A 1
O2A O 0.539(2) 0.5933(17) 0.8913(14) 0.057(6) Uani 0.581(8) 1 d PDU A 1
C8A C 0.4418(16) 0.6853(10) 0.9263(10) 0.065(4) Uani 0.581(8) 1 d PDU A 1
H8A H 0.4014 0.7246 0.8855 0.078 Uiso 0.581(8) 1 calc PR A 1
C9A C 0.2825(18) 0.6407(12) 0.9552(11) 0.064(4) Uani 0.581(8) 1 d PDU A 1
O3A O 0.2650(15) 0.5510(9) 0.9729(7) 0.102(4) Uani 0.581(8) 1 d PDU A 1
O4A O 0.1648(14) 0.7252(11) 0.9629(10) 0.086(4) Uani 0.581(8) 1 d PDU A 1
C10A C 0.0089(11) 0.7084(10) 0.9891(8) 0.135(5) Uani 0.581(8) 1 d PDU A 1
H10A H -0.0854 0.7126 0.9491 0.203 Uiso 0.581(8) 1 calc PR A 1
H10B H 0.0016 0.7693 1.0384 0.203 Uiso 0.581(8) 1 calc PR A 1
H10C H 0.0004 0.6314 0.9984 0.203 Uiso 0.581(8) 1 calc PR A 1
C12A C 0.560(4) 0.775(2) 0.9934(15) 0.081(8) Uani 0.581(8) 1 d PDU A 1
C11A C 0.630(5) 0.853(3) 0.9594(13) 0.088(10) Uani 0.581(8) 1 d PD A 1
H11A H 0.6103 0.8371 0.9037 0.105 Uiso 0.581(8) 1 calc PR A 1
C13A C 0.596(4) 0.799(2) 1.0758(17) 0.086(8) Uani 0.581(8) 1 d PD A 1
H13A H 0.5530 0.7453 1.1003 0.104 Uiso 0.581(8) 1 calc PR A 1
C14A C 0.693(4) 0.8995(19) 1.1222(14) 0.094(9) Uani 0.581(8) 1 d PD A 1
H14C H 0.7120 0.9153 1.1779 0.112 Uiso 0.581(8) 1 calc PR A 1
C15A C 0.762(4) 0.9785(19) 1.0849(11) 0.074(7) Uani 0.581(8) 1 d PD A 1
H15A H 0.8305 1.0471 1.1154 0.088 Uiso 0.581(8) 1 calc PR A 1
C16A C 0.730(5) 0.955(2) 1.0051(13) 0.084(8) Uani 0.581(8) 1 d PD A 1
H16A H 0.7758 1.0072 0.9800 0.101 Uiso 0.581(8) 1 calc PR A 1
C7B C 0.480(2) 0.4783(17) 0.8583(13) 0.063(8) Uani 0.419(8) 1 d PDU A 2
O1B O 0.3348(17) 0.4464(11) 0.8623(9) 0.080(5) Uani 0.419(8) 1 d PDU A 2
O2B O 0.564(3) 0.581(2) 0.9080(19) 0.050(7) Uani 0.419(8) 1 d PDU A 2
C8B C 0.4631(19) 0.6465(16) 0.9616(12) 0.056(5) Uani 0.419(8) 1 d PDU A 2
H8B H 0.4533 0.6080 1.0042 0.068 Uiso 0.419(8) 1 calc PR A 2
O3B O 0.2442(19) 0.6973(14) 0.8708(9) 0.095(5) Uani 0.419(8) 1 d PDU A 2
O4B O 0.1792(15) 0.683(2) 0.9912(10) 0.085(6) Uani 0.419(8) 1 d PDU A 2
C9B C 0.283(2) 0.678(2) 0.9333(11) 0.066(5) Uani 0.419(8) 1 d PDU A 2
C10B C 0.0089(11) 0.7084(10) 0.9891(8) 0.135(5) Uani 0.419(8) 1 d PDU A 2
H10D H -0.0400 0.6876 1.0320 0.203 Uiso 0.419(8) 1 calc PR A 2
H10E H -0.0554 0.6635 0.9384 0.203 Uiso 0.419(8) 1 calc PR A 2
H10F H 0.0015 0.7922 0.9956 0.203 Uiso 0.419(8) 1 calc PR A 2
C12B C 0.551(8) 0.771(3) 0.999(3) 0.107(15) Uani 0.419(8) 1 d PDU A 2
C11B C 0.615(8) 0.866(4) 0.9800(18) 0.103(13) Uani 0.419(8) 1 d PDU A 2
H11B H 0.5917 0.8697 0.9273 0.124 Uiso 0.419(8) 1 calc PR A 2
C13B C 0.601(8) 0.763(4) 1.076(3) 0.128(14) Uani 0.419(8) 1 d PDU A 2
H13B H 0.5637 0.6960 1.0892 0.153 Uiso 0.419(8) 1 calc PR A 2
C14B C 0.704(6) 0.851(4) 1.1318(19) 0.125(13) Uani 0.419(8) 1 d PDU A 2
H14D H 0.7500 0.8409 1.1807 0.150 Uiso 0.419(8) 1 calc PR A 2
C15B C 0.738(7) 0.959(3) 1.114(3) 0.117(14) Uani 0.419(8) 1 d PDU A 2
H15B H 0.7772 1.0284 1.1548 0.140 Uiso 0.419(8) 1 calc PR A 2
C16B C 0.715(7) 0.959(4) 1.037(3) 0.108(13) Uani 0.419(8) 1 d PDU A 2
H16D H 0.7654 1.0211 1.0220 0.129 Uiso 0.419(8) 1 calc PR A 2

loop_
_atom_site_aniso_label
_atom_site_aniso_U_11
_atom_site_aniso_U_22
_atom_site_aniso_U_33
_atom_site_aniso_U_23
_atom_site_aniso_U_13
_atom_site_aniso_U_12
B1 0.045(6) 0.043(5) 0.063(6) 0.004(4) 0.008(5) 0.008(4)
F1 0.086(3) 0.061(3) 0.078(3) -0.005(2) 0.017(3) 0.011(2)
F2 0.050(3) 0.069(3) 0.103(3) 0.029(3) 0.008(3) 0.009(2)
N1 0.055(4) 0.040(4) 0.080(4) 0.018(3) 0.014(3) 0.007(3)
N2 0.055(4) 0.048(4) 0.057(4) 0.012(3) 0.017(3) 0.006(3)
C4 0.061(5) 0.043(5) 0.095(6) 0.021(4) 0.011(5) 0.009(4)
C3 0.066(6) 0.046(5) 0.110(7) 0.033(5) 0.005(5) 0.000(4)
C2 0.058(5) 0.056(5) 0.067(5) 0.021(4) 0.013(4) 0.005(4)
C1 0.055(5) 0.041(5) 0.066(5) 0.013(4) 0.007(4) 0.013(4)
C5 0.059(5) 0.061(5) 0.052(5) 0.014(4) 0.013(4) 0.005(4)
C6 0.059(5) 0.060(5) 0.064(5) 0.023(4) 0.018(4) 0.011(4)
C7 0.062(5) 0.046(5) 0.062(5) 0.015(4) 0.010(4) 0.007(4)
C8 0.044(4) 0.040(4) 0.066(5) 0.003(4) 0.008(4) 0.007(3)
C9 0.051(5) 0.040(4) 0.055(4) 0.009(3) 0.011(4) 0.003(3)
C10 0.101(7) 0.075(6) 0.090(6) 0.027(5) 0.040(6) 0.009(5)
C11 0.089(6) 0.056(5) 0.112(7) 0.037(5) 0.039(6) 0.026(5)
C12 0.105(8) 0.075(7) 0.142(9) 0.040(6) 0.031(7) -0.008(6)
C13 0.152(11) 0.097(8) 0.141(10) 0.050(7) 0.034(9) -0.017(8)
C14 0.085(6) 0.074(6) 0.092(6) 0.048(5) 0.029(5) 0.018(5)
C15 0.098(8) 0.069(6) 0.154(10) 0.048(6) 0.041(7) 0.008(6)
C1B 0.089(7) 0.048(5) 0.155(9) 0.028(6) 0.021(6) 0.010(5)
C1C 0.076(6) 0.080(6) 0.078(6) 0.023(5) 0.032(5) 0.019(5)
C1A 0.044(5) 0.039(4) 0.064(5) 0.013(4) 0.010(4) 0.006(3)
C2A 0.065(6) 0.040(4) 0.062(5) 0.001(4) 0.009(4) 0.002(4)
C3A 0.054(5) 0.057(5) 0.092(6) 0.006(5) 0.005(5) 0.010(4)
C4A 0.048(5) 0.046(5) 0.071(5) 0.004(4) 0.010(4) 0.003(4)
C5A 0.076(6) 0.052(5) 0.061(5) 0.002(4) 0.011(5) 0.010(4)
C6A 0.048(5) 0.056(5) 0.076(6) 0.003(4) 0.000(4) 0.012(4)
C7A 0.057(9) 0.070(10) 0.059(12) 0.001(8) 0.012(7) 0.010(8)
O1A 0.055(6) 0.100(8) 0.092(8) 0.004(6) 0.003(5) 0.023(6)
O2A 0.067(8) 0.057(8) 0.047(8) 0.010(8) 0.006(6) 0.028(6)
C8A 0.073(9) 0.031(8) 0.096(12) 0.020(6) 0.025(7) 0.027(6)
C9A 0.064(8) 0.060(10) 0.066(10) 0.012(8) 0.013(7) 0.019(6)
O3A 0.112(9) 0.078(7) 0.142(10) 0.048(7) 0.074(8) 0.034(6)
O4A 0.064(6) 0.080(9) 0.120(11) 0.032(7) 0.023(7) 0.027(6)
C10A 0.044(5) 0.132(10) 0.189(12) -0.020(8) 0.020(6) 0.011(6)
C12A 0.065(15) 0.059(14) 0.104(16) -0.018(10) 0.047(12) 0.014(11)
C11A 0.060(14) 0.12(3) 0.074(13) 0.013(13) 0.020(11) -0.010(16)
C13A 0.074(15) 0.049(12) 0.15(2) 0.037(13) 0.044(15) 0.008(11)
C14A 0.13(2) 0.073(18) 0.100(16) 0.047(15) 0.040(15) 0.055(18)
C15A 0.092(16) 0.068(13) 0.044(13) -0.007(9) 0.008(12) -0.023(11)
C16A 0.083(15) 0.079(16) 0.098(17) 0.030(15) 0.026(16) 0.006(13)
C7B 0.052(12) 0.069(14) 0.068(18) 0.015(10) 0.022(11) 0.011(9)
O1B 0.064(8) 0.061(9) 0.116(12) 0.020(8) 0.038(8) 0.007(6)
O2B 0.046(9) 0.052(9) 0.061(16) 0.028(8) 0.006(8) 0.027(6)
C8B 0.056(9) 0.044(11) 0.080(13) 0.029(9) 0.022(8) 0.022(9)
O3B 0.084(11) 0.103(11) 0.106(11) 0.047(10) -0.002(8) 0.035(9)
O4B 0.048(7) 0.104(15) 0.103(12) 0.023(10) 0.018(8) 0.021(9)
C9B 0.054(10) 0.058(14) 0.078(13) 0.009(11) 0.006(8) 0.017(10)
C10B 0.044(5) 0.132(10) 0.189(12) -0.020(8) 0.020(6) 0.011(6)
C12B 0.07(3) 0.10(2) 0.11(2) -0.03(2) -0.01(2) 0.01(2)
C11B 0.08(2) 0.09(2) 0.11(2) -0.009(17) -0.01(2) 0.042(18)
C13B 0.10(2) 0.13(3) 0.14(2) 0.02(2) 0.005(19) 0.01(2)
C14B 0.09(2) 0.16(3) 0.11(2) 0.017(19) -0.032(16) 0.05(2)
C15B 0.09(2) 0.11(2) 0.11(2) -0.03(2) -0.01(2) 0.04(2)
C16B 0.09(2) 0.09(2) 0.13(3) -0.01(2) 0.01(3) 0.022(15)

loop_
_atom_type_symbol
_atom_type_description
_atom_type_scat_dispersion_real
_atom_type_scat_dispersion_imag
_atom_type_scat_source
C C 0.0033 0.0016 'International Tables Vol C Tables 4.2.6.8 and 6.1.1.4'
H H 0.0000 0.0000 'International Tables Vol C Tables 4.2.6.8 and 6.1.1.4'
B B 0.0013 0.0007 'International Tables Vol C Tables 4.2.6.8 and 6.1.1.4'
N N 0.0061 0.0033 'International Tables Vol C Tables 4.2.6.8 and 6.1.1.4'
O O 0.0106 0.0060 'International Tables Vol C Tables 4.2.6.8 and 6.1.1.4'
F F 0.0171 0.0103 'International Tables Vol C Tables 4.2.6.8 and 6.1.1.4'

loop_
_geom_angle_atom_site_label_1
_geom_angle_atom_site_label_2
_geom_angle_atom_site_label_3
_geom_angle
F1 B1 F2 110.2(6)
F1 B1 N1 112.4(6)
F2 B1 N1 109.3(7)
F1 B1 N2 110.4(7)
F2 B1 N2 108.5(6)
N1 B1 N2 106.0(6)
C4 N1 C1 107.4(6)
C4 N1 B1 125.6(6)
C1 N1 B1 126.8(6)
C5 N2 C8 107.9(6)
C5 N2 B1 127.2(6)
C8 N2 B1 124.8(6)
N1 C4 C3 109.6(6)
N1 C4 C1B 121.1(7)
C3 C4 C1B 129.3(7)
C2 C3 C4 108.1(7)
C2 C3 C12 126.6(8)
C4 C3 C12 125.1(8)
C3 C2 C1 105.8(7)
C3 C2 C10 124.3(7)
C1 C2 C10 129.9(7)
N1 C1 C9 119.8(6)
N1 C1 C2 109.0(6)
C9 C1 C2 131.2(7)
N2 C5 C6 111.1(6)
N2 C5 C1C 123.3(7)
C6 C5 C1C 125.5(7)
C7 C6 C5 106.2(6)
C7 C6 C14 126.7(7)
C5 C6 C14 127.0(7)
C6 C7 C8 107.6(6)
C6 C7 C11 123.8(7)
C8 C7 C11 128.6(7)
C9 C8 N2 120.6(6)
C9 C8 C7 132.2(6)
N2 C8 C7 107.1(6)
C8 C9 C1 121.5(6)
C8 C9 C1A 118.2(6)
C1 C9 C1A 120.3(6)
C2 C10 H101 109.5
C2 C10 H102 109.5
H101 C10 H102 109.5
C2 C10 H103 109.5
H101 C10 H103 109.5
H102 C10 H103 109.5
C7 C11 H111 109.5
C7 C11 H112 109.5
H111 C11 H112 109.5
C7 C11 H113 109.5
H111 C11 H113 109.5
H112 C11 H113 109.5
C13 C12 C3 112.0(9)
C13 C12 H12A 109.2
C3 C12 H12A 109.2
C13 C12 H12B 109.2
C3 C12 H12B 109.2
H12A C12 H12B 107.9
C12 C13 H131 109.5
C12 C13 H132 109.5
H131 C13 H132 109.5
C12 C13 H133 109.5
H131 C13 H133 109.5
H132 C13 H133 109.5
C6 C14 C15 112.7(7)
C6 C14 H14A 109.1
C15 C14 H14A 109.1
C6 C14 H14B 109.1
C15 C14 H14B 109.1
H14A C14 H14B 107.8
C14 C15 H151 109.5
C14 C15 H152 109.5
H151 C15 H152 109.5
C14 C15 H153 109.5
H151 C15 H153 109.5
H152 C15 H153 109.5
C4 C1B H1B1 109.5
C4 C1B H1B2 109.5
H1B1 C1B H1B2 109.5
C4 C1B H1B3 109.5
H1B1 C1B H1B3 109.5
H1B2 C1B H1B3 109.5
C5 C1C H1C1 109.5
C5 C1C H1C2 109.5
H1C1 C1C H1C2 109.5
C5 C1C H1C3 109.5
H1C1 C1C H1C3 109.5
H1C2 C1C H1C3 109.5
C2A C1A C6A 120.2(6)
C2A C1A C9 119.5(6)
C6A C1A C9 120.2(7)
C1A C2A C3A 120.1(7)
C1A C2A H2A 119.9
C3A C2A H2A 119.9
C4A C3A C2A 120.3(7)
C4A C3A H3A 119.8
C2A C3A H3A 119.8
C5A C4A C3A 119.8(7)
C5A C4A C7A 125.0(8)
C3A C4A C7A 114.4(8)
C5A C4A C7B 115.1(10)
C3A C4A C7B 122.8(9)
C7A C4A C7B 25.8(12)
C4A C5A C6A 119.9(7)
C4A C5A H5A 120.0
C6A C5A H5A 120.0
C1A C6A C5A 119.5(7)
C1A C6A H6A 120.2
C5A C6A H6A 120.2
O1A C7A O2A 118.4(11)
O1A C7A C4A 128.8(11)
O2A C7A C4A 112.8(11)
C7A O2A C8A 122.7(13)
O2A C8A C9A 111.7(15)
O2A C8A C12A 108.5(18)
C9A C8A C12A 112.4(18)
O2A C8A H8A 108.0
C9A C8A H8A 108.0
C12A C8A H8A 108.0
O3A C9A O4A 124.9(12)
O3A C9A C8A 126.6(12)
O4A C9A C8A 108.4(11)
C9A O4A C10A 120.8(11)
C11A C12A C13A 117.6(12)
C11A C12A C8A 106(2)
C13A C12A C8A 136(2)
C12A C11A C16A 121.5(15)
C12A C11A H11A 119.2
C16A C11A H11A 119.2
C14A C13A C12A 122.1(14)
C14A C13A H13A 119.0
C12A C13A H13A 119.0
C13A C14A C15A 118.7(16)
C13A C14A H14C 120.6
C15A C14A H14C 120.6
C16A C15A C14A 119.4(15)
C16A C15A H15A 120.3
C14A C15A H15A 120.3
C15A C16A C11A 120.6(15)
C15A C16A H16A 119.7
C11A C16A H16A 119.7
O1B C7B O2B 122.8(15)
O1B C7B C4A 125.2(14)
O2B C7B C4A 111.9(12)
C7B O2B C8B 114.2(19)
O2B C8B C12B 109(3)
O2B C8B C9B 120.9(19)
C12B C8B C9B 99(3)
O2B C8B H8B 108.9
C12B C8B H8B 108.9
C9B C8B H8B 108.9
O3B C9B O4B 126.9(15)
O3B C9B C8B 124.2(14)
O4B C9B C8B 108.9(13)
C11B C12B C13B 117.5(14)
C11B C12B C8B 142(3)
C13B C12B C8B 99(3)
C12B C11B C16B 121.3(17)
C12B C11B H11B 119.3
C16B C11B H11B 119.3
C14B C13B C12B 121.9(17)
C14B C13B H13B 119.1
C12B C13B H13B 119.1
C13B C14B C15B 118(2)
C13B C14B H14D 120.9
C15B C14B H14D 120.9
C16B C15B C14B 118(2)
C16B C15B H15B 120.8
C14B C15B H15B 120.8
C15B C16B C11B 120.0(19)
C15B C16B H16D 120.0
C11B C16B H16D 120.0

loop_
_geom_bond_atom_site_label_1
_geom_bond_atom_site_label_2
_geom_bond_distance
B1 F1 1.349(9)
B1 F2 1.379(9)
B1 N1 1.541(10)
B1 N2 1.566(10)
N1 C4 1.356(9)
N1 C1 1.382(8)
N2 C5 1.334(9)
N2 C8 1.402(8)
C4 C3 1.400(11)
C4 C1B 1.500(11)
C3 C2 1.382(10)
C3 C12 1.541(12)
C2 C1 1.426(10)
C2 C10 1.493(10)
C1 C9 1.406(9)
C5 C6 1.420(10)
C5 C1C 1.499(10)
C6 C7 1.380(10)
C6 C14 1.484(10)
C7 C8 1.440(10)
C7 C11 1.504(10)
C8 C9 1.383(9)
C9 C1A 1.504(9)
C10 H101 0.9600
C10 H102 0.9600
C10 H103 0.9600
C11 H111 0.9600
C11 H112 0.9600
C11 H113 0.9600
C12 C13 1.467(14)
C12 H12A 0.9700
C12 H12B 0.9700
C13 H131 0.9600
C13 H132 0.9600
C13 H133 0.9600
C14 C15 1.513(12)
C14 H14A 0.9700
C14 H14B 0.9700
C15 H151 0.9600
C15 H152 0.9600
C15 H153 0.9600
C1B H1B1 0.9600
C1B H1B2 0.9600
C1B H1B3 0.9600
C1C H1C1 0.9600
C1C H1C2 0.9600
C1C H1C3 0.9600
C1A C2A 1.356(10)
C1A C6A 1.372(9)
C2A C3A 1.375(10)
C2A H2A 0.9300
C3A C4A 1.368(10)
C3A H3A 0.9300
C4A C5A 1.364(10)
C4A C7A 1.504(10)
C4A C7B 1.512(10)
C5A C6A 1.390(10)
C5A H5A 0.9300
C6A H6A 0.9300
C7A O1A 1.182(10)
C7A O2A 1.357(9)
O2A C8A 1.376(9)
C8A C9A 1.508(10)
C8A C12A 1.515(11)
C8A H8A 0.9800
C9A O3A 1.181(10)
C9A O4A 1.358(9)
O4A C10A 1.360(9)
C10A H10A 0.9600
C10A H10B 0.9600
C10A H10C 0.9600
C12A C11A 1.339(17)
C12A C13A 1.379(18)
C11A C16A 1.381(18)
C11A H11A 0.9300
C13A C14A 1.35(2)
C13A H13A 0.9300
C14A C15A 1.40(2)
C14A H14C 0.9300
C15A C16A 1.33(2)
C15A H15A 0.9300
C16A H16A 0.9300
C7B O1B 1.184(11)
C7B O2B 1.355(10)
O2B C8B 1.369(9)
C8B C12B 1.511(11)
C8B C9B 1.515(11)
C8B H8B 0.9800
O3B C9B 1.182(11)
O4B C9B 1.350(9)
C12B C11B 1.340(18)
C12B C13B 1.378(18)
C11B C16B 1.382(19)
C11B H11B 0.9300
C13B C14B 1.35(2)
C13B H13B 0.9300
C14B C15B 1.40(2)
C14B H14D 0.9300
C15B C16B 1.33(2)
C15B H15B 0.9300
C16B H16D 0.9300

loop_
_geom_torsion_atom_site_label_1
_geom_torsion_atom_site_label_2
_geom_torsion_atom_site_label_3
_geom_torsion_atom_site_label_4
_geom_torsion
F1 B1 N1 C4 57.8(10)
F2 B1 N1 C4 -64.9(9)
N2 B1 N1 C4 178.4(7)
F1 B1 N1 C1 -128.3(7)
F2 B1 N1 C1 109.1(8)
N2 B1 N1 C1 -7.6(10)
F1 B1 N2 C5 -52.5(10)
F2 B1 N2 C5 68.3(9)
N1 B1 N2 C5 -174.4(6)
F1 B1 N2 C8 129.9(7)
F2 B1 N2 C8 -109.3(7)
N1 B1 N2 C8 8.0(9)
C1 N1 C4 C3 0.2(9)
B1 N1 C4 C3 175.1(7)
C1 N1 C4 C1B -179.0(7)
B1 N1 C4 C1B -4.1(12)
N1 C4 C3 C2 -0.8(10)
C1B C4 C3 C2 178.3(8)
N1 C4 C3 C12 -175.4(8)
C1B C4 C3 C12 3.7(15)
C4 C3 C2 C1 1.1(9)
C12 C3 C2 C1 175.6(8)
C4 C3 C2 C10 -179.9(8)
C12 C3 C2 C10 -5.3(14)
C4 N1 C1 C9 179.5(7)
B1 N1 C1 C9 4.6(11)
C4 N1 C1 C2 0.5(8)
B1 N1 C1 C2 -174.4(7)
C3 C2 C1 N1 -1.0(9)
C10 C2 C1 N1 -180.0(8)
C3 C2 C1 C9 -179.8(8)
C10 C2 C1 C9 1.2(14)
C8 N2 C5 C6 0.5(8)
B1 N2 C5 C6 -177.3(7)
C8 N2 C5 C1C -178.4(7)
B1 N2 C5 C1C 3.7(11)
N2 C5 C6 C7 -0.9(9)
C1C C5 C6 C7 178.0(7)
N2 C5 C6 C14 175.5(8)
C1C C5 C6 C14 -5.6(13)
C5 C6 C7 C8 0.8(8)
C14 C6 C7 C8 -175.5(8)
C5 C6 C7 C11 -177.8(7)
C14 C6 C7 C11 5.8(13)
C5 N2 C8 C9 176.4(6)
B1 N2 C8 C9 -5.7(10)
C5 N2 C8 C7 0.0(8)
B1 N2 C8 C7 177.9(6)
C6 C7 C8 C9 -176.4(8)
C11 C7 C8 C9 2.2(14)
C6 C7 C8 N2 -0.6(8)
C11 C7 C8 N2 178.0(7)
N2 C8 C9 C1 1.2(11)
C7 C8 C9 C1 176.5(7)
N2 C8 C9 C1A -178.8(6)
C7 C8 C9 C1A -3.5(12)
N1 C1 C9 C8 -0.6(11)
C2 C1 C9 C8 178.2(7)
N1 C1 C9 C1A 179.4(6)
C2 C1 C9 C1A -1.8(12)
C2 C3 C12 C13 83.0(12)
C4 C3 C12 C13 -103.4(11)
C7 C6 C14 C15 81.1(10)
C5 C6 C14 C15 -94.5(10)
C8 C9 C1A C2A 102.2(8)
C1 C9 C1A C2A -77.8(9)
C8 C9 C1A C6A -76.9(9)
C1 C9 C1A C6A 103.0(8)
C6A C1A C2A C3A 1.8(11)
C9 C1A C2A C3A -177.3(7)
C1A C2A C3A C4A 0.1(12)
C2A C3A C4A C5A -2.7(12)
C2A C3A C4A C7A 167.6(11)
C2A C3A C4A C7B -164.5(14)
C3A C4A C5A C6A 3.2(12)
C7A C4A C5A C6A -166.0(11)
C7B C4A C5A C6A 166.4(12)
C2A C1A C6A C5A -1.3(11)
C9 C1A C6A C5A 177.8(7)
C4A C5A C6A C1A -1.2(12)
C5A C4A C7A O1A 169.6(17)
C3A C4A C7A O1A 0(3)
C7B C4A C7A O1A -115(3)
C5A C4A C7A O2A -8(2)
C3A C4A C7A O2A -177.9(18)
C7B C4A C7A O2A 67(3)
O1A C7A O2A C8A 5(4)
C4A C7A O2A C8A -177(2)
C7A O2A C8A C9A 59(3)
C7A O2A C8A C12A -177(3)
O2A C8A C9A O3A 25(3)
C12A C8A C9A O3A -98(2)
O2A C8A C9A O4A -159.4(17)
C12A C8A C9A O4A 78(2)
O3A C9A O4A C10A -3(3)
C8A C9A O4A C10A -179.3(15)
O2A C8A C12A C11A 90(3)
C9A C8A C12A C11A -146(3)
O2A C8A C12A C13A -97(5)
C9A C8A C12A C13A 27(5)
C13A C12A C11A C16A -2(6)
C8A C12A C11A C16A 173(3)
C11A C12A C13A C14A 3(5)
C8A C12A C13A C14A -170(3)
C12A C13A C14A C15A -2(5)
C13A C14A C15A C16A 1(4)
C14A C15A C16A C11A 0(5)
C12A C11A C16A C15A 1(6)
C5A C4A C7B O1B -144(2)
C3A C4A C7B O1B 18(3)
C7A C4A C7B O1B 97(3)
C5A C4A C7B O2B 32(3)
C3A C4A C7B O2B -165(2)
C7A C4A C7B O2B -87(3)
O1B C7B O2B C8B -2(5)
C4A C7B O2B C8B -178(2)
C7B O2B C8B C12B -166(3)
C7B O2B C8B C9B -52(4)
O2B C8B C9B O3B -33(4)
C12B C8B C9B O3B 86(4)
O2B C8B C9B O4B 148(3)
C12B C8B C9B O4B -93(3)
O2B C8B C12B C11B 55(10)
C9B C8B C12B C11B -73(9)
O2B C8B C12B C13B -110(5)
C9B C8B C12B C13B 123(4)
C13B C12B C11B C16B -6(10)
C8B C12B C11B C16B -169(7)
C11B C12B C13B C14B 4(9)
C8B C12B C13B C14B 173(5)
C12B C13B C14B C15B 9(8)
C13B C14B C15B C16B -19(7)
C14B C15B C16B C11B 17(8)
C12B C11B C16B C15B -5(9)
